data_7208423
loop_
_publ_author_name
'Zhang, Hai-Xia'
'Wang, Fei'
'Tan, Yan-Xi'
'Kang, Yao'
'Zhang, Jian'

_publ_section_title
;
 Homochiral porous metal--organic frameworks containing only achiral
 building blocks for enantioselective separation
;
_journal_issue 32
_journal_name_full 'Journal of Materials Chemistry'
_journal_page_first 16288
_journal_paper_doi 10.1039/c2jm33269h
_journal_volume 22
_journal_year 2012
_chemical_formula_sum 'C36 H42 Co2 N8 O11'
_chemical_formula_weight 880.64
_chemical_name_systematic
;
?
;
_space_group_IT_number 19
_symmetry_cell_setting orthorhombic
_symmetry_space_group_name_Hall 'P 2ac 2ab'
_symmetry_space_group_name_H-M 'P 21 21 21'
_atom_sites_solution_hydrogens geom
_atom_sites_solution_primary direct
_atom_sites_solution_secondary difmap
_audit_creation_method SHELXL-97
_cell_angle_alpha 90.00
_cell_angle_beta 90.00
_cell_angle_gamma 90.00
_cell_formula_units_Z 4
_cell_length_a 11.4398(2)
_cell_length_b 13.2955(2)
_cell_length_c 26.2483(4)
_cell_measurement_reflns_used 6721
_cell_measurement_temperature 298(2)
_cell_measurement_theta_max 28.7519
_cell_measurement_theta_min 2.3439
_cell_volume 3992.31(11)
_computing_structure_refinement 'SHELXL-97 (Sheldrick, 1997)'
_computing_structure_solution 'SHELXS-97 (Sheldrick, 1990)'
_diffrn_ambient_temperature 298(2)
_diffrn_detector_area_resol_mean none
_diffrn_measured_fraction_theta_full 0.999
_diffrn_measured_fraction_theta_max 0.999
_diffrn_measurement_device_type 'Xcalibur, Eos'
_diffrn_measurement_method none
_diffrn_radiation_monochromator graphite
_diffrn_radiation_source 'Enhance (Mo) X-ray Source'
_diffrn_radiation_type MoK\a
_diffrn_radiation_wavelength 0.71073
_diffrn_reflns_av_R_equivalents 0.0243
_diffrn_reflns_av_sigmaI/netI 0.0478
_diffrn_reflns_limit_h_max 13
_diffrn_reflns_limit_h_min -10
_diffrn_reflns_limit_k_max 4
_diffrn_reflns_limit_k_min -15
_diffrn_reflns_limit_l_max 31
_diffrn_reflns_limit_l_min -17
_diffrn_reflns_number 9865
_diffrn_reflns_theta_full 25.00
_diffrn_reflns_theta_max 25.00
_diffrn_reflns_theta_min 2.35
_diffrn_standards_decay_% none
_diffrn_standards_interval_count none
_diffrn_standards_interval_time none
_diffrn_standards_number none
_exptl_absorpt_coefficient_mu 0.899
_exptl_absorpt_correction_T_max 1.00000
_exptl_absorpt_correction_T_min 0.88126
_exptl_absorpt_correction_type multi-scan
_exptl_absorpt_process_details
;
CrysAlisPro, Oxford Diffraction Ltd.,
Version 1.171.33.66 (release 28-04-2010 CrysAlis171 .NET)
(compiled Apr 28 2010,14:27:37)
Empirical absorption correction using spherical harmonics,
implemented in SCALE3 ABSPACK scaling algorithm.
;
_exptl_crystal_colour Red
_exptl_crystal_density_diffrn 1.465
_exptl_crystal_density_method 'not measured'
_exptl_crystal_description Prism
_exptl_crystal_F_000 1824
_exptl_crystal_size_max 0.20
_exptl_crystal_size_mid 0.20
_exptl_crystal_size_min 0.20
_refine_diff_density_max 0.304
_refine_diff_density_min -0.298
_refine_diff_density_rms 0.059
_refine_ls_abs_structure_details 'Flack H D (1983), Acta Cryst. A39, 876-881'
_refine_ls_abs_structure_Flack 0.003(12)
_refine_ls_extinction_method none
_refine_ls_goodness_of_fit_ref 1.003
_refine_ls_hydrogen_treatment none
_refine_ls_matrix_type full
_refine_ls_number_parameters 509
_refine_ls_number_reflns 6664
_refine_ls_number_restraints 0
_refine_ls_restrained_S_all 1.003
_refine_ls_R_factor_all 0.0369
_refine_ls_R_factor_gt 0.0289
_refine_ls_shift/su_max 0.002
_refine_ls_shift/su_mean 0.000
_refine_ls_structure_factor_coef Fsqd
_refine_ls_weighting_details 'calc w=1/[\s^2^(Fo^2^)+(0.0360P)^2^+0.0000P] where P=(Fo^2^+2Fc^2^)/3'
_refine_ls_weighting_scheme calc
_refine_ls_wR_factor_gt 0.0679
_refine_ls_wR_factor_ref 0.0691
_reflns_number_gt 5630
_reflns_number_total 6664
_reflns_threshold_expression >2sigma(I)
_cod_data_source_file c2jm33269h.txt
_cod_data_source_block 1_DMPU
_cod_depositor_comments
;
The following automatic conversions were performed:

'_symmetry_cell_setting' value 'Orthorhombic' changed to
'orthorhombic' according to
/home/saulius/struct/CIF-dictionaries/cif_core.dic dictionary named
'cif_core.dic' version 2.4.1 from 2010-06-29.

Automatic conversion script
Id: cif_fix_values 1891 2012-01-12 08:04:46Z andrius 
;
_cod_original_sg_symbol_H-M P2(1)2(1)2(1)
_cod_database_code 7208423

loop_
_symmetry_equiv_pos_as_xyz
'x, y, z'
'-x+1/2, -y, z+1/2'
'x+1/2, -y+1/2, -z'
'-x, y+1/2, -z+1/2'

loop_
_atom_site_label
_atom_site_type_symbol
_atom_site_fract_x
_atom_site_fract_y
_atom_site_fract_z
_atom_site_U_iso_or_equiv
_atom_site_adp_type
_atom_site_occupancy
_atom_site_symmetry_multiplicity
_atom_site_calc_flag
_atom_site_refinement_flags
Co1 Co 0.42584(3) 0.55776(3) 0.862950(13) 0.01619(10) Uani 1 1 d .
Co2 Co 0.68203(3) 0.43754(3) 0.919996(13) 0.01657(10) Uani 1 1 d .
O1W O 0.60973(16) 0.57366(16) 0.88569(7) 0.0185(5) Uani 1 1 d .
H13A H 0.6558 0.5911 0.8559 0.022 Uiso 1 1 calc R
H13B H 0.6163 0.6285 0.9099 0.022 Uiso 1 1 calc R
O2 O 0.47217(19) 0.43998(19) 0.81859(7) 0.0273(5) Uani 1 1 d .
O3 O 0.60128(18) 0.34885(16) 0.86403(8) 0.0242(5) Uani 1 1 d .
O4 O 0.38427(18) 0.46036(17) 0.92300(8) 0.0276(5) Uani 1 1 d .
O5 O 0.54412(16) 0.43199(17) 0.96993(7) 0.0220(5) Uani 1 1 d .
O6 O -0.17176(17) 0.44659(17) 0.87358(7) 0.0246(5) Uani 1 1 d .
O7 O -0.1909(2) 0.5958(2) 0.83628(10) 0.0477(7) Uani 1 1 d .
O8 O 1.0500(2) 0.7718(2) 1.05967(9) 0.0437(7) Uani 1 1 d .
O9 O 0.87940(19) 0.81858(17) 1.09261(8) 0.0280(6) Uani 1 1 d .
O10 O 0.6591(3) 0.9841(2) 0.83281(13) 0.0794(11) Uani 1 1 d .
O11 O 1.1294(3) 1.1968(4) 0.87205(16) 0.1037(14) Uani 1 1 d .
N1 N 0.2421(2) 0.5412(2) 0.84391(9) 0.0229(6) Uani 1 1 d .
N2 N 0.7724(2) 0.5354(2) 0.97599(9) 0.0258(7) Uani 1 1 d .
N3 N 0.2581(2) 0.1920(2) 1.04443(9) 0.0241(6) Uani 1 1 d .
N4 N 0.5520(2) 0.15779(19) 0.70055(9) 0.0222(6) Uani 1 1 d .
N5 N 0.8060(4) 0.8790(3) 0.85305(14) 0.0751(13) Uani 1 1 d .
N6 N 0.7152(4) 0.9752(3) 0.91431(15) 0.0636(11) Uani 1 1 d .
N7 N 1.2623(5) 1.0843(5) 0.84468(18) 0.1022(18) Uani 1 1 d .
N8 N 1.0687(5) 1.0752(4) 0.81798(15) 0.0897(15) Uani 1 1 d .
C1 C 0.1889(3) 0.4527(2) 0.84816(11) 0.0252(7) Uani 1 1 d .
H1A H 0.2348 0.3950 0.8502 0.030 Uiso 1 1 calc R
C2 C 0.0684(3) 0.4422(3) 0.84965(11) 0.0288(7) Uani 1 1 d .
H2A H 0.0345 0.3791 0.8537 0.035 Uiso 1 1 calc R
C3 C -0.0002(3) 0.5266(3) 0.84509(12) 0.0266(8) Uani 1 1 d .
C4 C 0.0538(3) 0.6176(3) 0.83719(13) 0.0357(9) Uani 1 1 d .
H4A H 0.0099 0.6753 0.8315 0.043 Uiso 1 1 calc R
C5 C 0.1754(3) 0.6219(3) 0.83791(13) 0.0329(8) Uani 1 1 d .
H5A H 0.2114 0.6841 0.8340 0.040 Uiso 1 1 calc R
C6 C -0.1334(3) 0.5227(3) 0.85122(12) 0.0250(8) Uani 1 1 d .
C7 C 0.7121(3) 0.5933(3) 1.00786(12) 0.0311(9) Uani 1 1 d .
H7A H 0.6318 0.5836 1.0104 0.037 Uiso 1 1 calc R
C8 C 0.7632(3) 0.6674(3) 1.03747(13) 0.0318(9) Uani 1 1 d .
H8A H 0.7175 0.7061 1.0593 0.038 Uiso 1 1 calc R
C9 C 0.8820(3) 0.6837(3) 1.03443(12) 0.0256(8) Uani 1 1 d .
C10 C 0.9447(3) 0.6228(3) 1.00195(12) 0.0347(9) Uani 1 1 d .
H10A H 1.0250 0.6314 0.9986 0.042 Uiso 1 1 calc R
C11 C 0.8881(3) 0.5490(3) 0.97443(12) 0.0319(8) Uani 1 1 d .
H11A H 0.9325 0.5068 0.9538 0.038 Uiso 1 1 calc R
C12 C 0.9428(3) 0.7647(2) 1.06474(12) 0.0251(8) Uani 1 1 d .
C13 C 0.5393(3) 0.3671(2) 0.82580(11) 0.0203(7) Uani 1 1 d .
C14 C 0.5456(3) 0.2931(2) 0.78220(11) 0.0215(7) Uani 1 1 d .
C15 C 0.5991(3) 0.2003(2) 0.78688(11) 0.0273(8) Uani 1 1 d .
H15A H 0.6348 0.1820 0.8173 0.033 Uiso 1 1 calc R
C16 C 0.5989(3) 0.1354(3) 0.74608(11) 0.0271(8) Uani 1 1 d .
H16A H 0.6332 0.0725 0.7502 0.033 Uiso 1 1 calc R
C17 C 0.5018(3) 0.2478(3) 0.69661(12) 0.0302(9) Uani 1 1 d .
H17A H 0.4690 0.2651 0.6654 0.036 Uiso 1 1 calc R
C18 C 0.4952(3) 0.3168(3) 0.73538(11) 0.0305(9) Uani 1 1 d .
H18A H 0.4577 0.3782 0.7305 0.037 Uiso 1 1 calc R
C19 C 0.4380(3) 0.4194(2) 0.95803(10) 0.0195(7) Uani 1 1 d .
C20 C 0.3723(3) 0.3437(2) 0.99013(11) 0.0231(8) Uani 1 1 d .
C21 C 0.2742(3) 0.2973(3) 0.97090(13) 0.0436(11) Uani 1 1 d .
H21A H 0.2434 0.3174 0.9397 0.052 Uiso 1 1 calc R
C22 C 0.2221(4) 0.2212(3) 0.99802(14) 0.0482(12) Uani 1 1 d .
H22A H 0.1586 0.1882 0.9835 0.058 Uiso 1 1 calc R
C23 C 0.3492(3) 0.2412(3) 1.06360(12) 0.0296(9) Uani 1 1 d .
H23A H 0.3739 0.2247 1.0963 0.036 Uiso 1 1 calc R
C24 C 0.4088(3) 0.3148(3) 1.03784(11) 0.0291(8) Uani 1 1 d .
H24A H 0.4738 0.3451 1.0526 0.035 Uiso 1 1 calc R
C25 C 0.7229(4) 0.9472(4) 0.86514(19) 0.0622(12) Uani 1 1 d .
C26 C 0.8830(5) 0.8314(4) 0.8900(2) 0.093(2) Uani 1 1 d .
H26A H 0.9604 0.8244 0.8753 0.112 Uiso 1 1 calc R
H26B H 0.8540 0.7646 0.8977 0.112 Uiso 1 1 calc R
C27 C 0.8913(5) 0.8914(4) 0.93851(19) 0.0750(16) Uani 1 1 d .
H27A H 0.9282 0.8513 0.9648 0.090 Uiso 1 1 calc R
H27B H 0.9385 0.9509 0.9329 0.090 Uiso 1 1 calc R
C28 C 0.7726(5) 0.9209(4) 0.95493(17) 0.0697(15) Uani 1 1 d .
H28A H 0.7277 0.8615 0.9636 0.084 Uiso 1 1 calc R
H28B H 0.7775 0.9632 0.9850 0.084 Uiso 1 1 calc R
C29 C 0.8089(6) 0.8400(4) 0.80125(18) 0.0934(19) Uani 1 1 d .
H29A H 0.7561 0.8780 0.7803 0.140 Uiso 1 1 calc R
H29B H 0.7856 0.7707 0.8013 0.140 Uiso 1 1 calc R
H29C H 0.8867 0.8457 0.7879 0.140 Uiso 1 1 calc R
C30 C 0.6261(5) 1.0459(4) 0.9278(2) 0.0802(15) Uani 1 1 d .
H30A H 0.5955 1.0765 0.8974 0.120 Uiso 1 1 calc R
H30B H 0.6587 1.0969 0.9494 0.120 Uiso 1 1 calc R
H30C H 0.5644 1.0118 0.9455 0.120 Uiso 1 1 calc R
C31 C 1.1533(5) 1.1222(5) 0.84605(19) 0.0719(15) Uani 1 1 d .
C32 C 1.0942(8) 0.9905(7) 0.7851(3) 0.155(4) Uani 1 1 d .
H32A H 1.0324 0.9410 0.7889 0.186 Uiso 1 1 calc R
H32B H 1.0934 1.0134 0.7500 0.186 Uiso 1 1 calc R
C34 C 1.2952(9) 0.9978(8) 0.8142(5) 0.211(5) Uani 1 1 d .
H34A H 1.3443 1.0197 0.7862 0.253 Uiso 1 1 calc R
H34B H 1.3405 0.9517 0.8350 0.253 Uiso 1 1 calc R
C35 C 1.3519(6) 1.1329(7) 0.8759(3) 0.165(4) Uani 1 1 d .
H35A H 1.3189 1.1907 0.8925 0.247 Uiso 1 1 calc R
H35B H 1.4157 1.1537 0.8546 0.247 Uiso 1 1 calc R
H35C H 1.3798 1.0864 0.9011 0.247 Uiso 1 1 calc R
C36 C 0.9548(5) 1.1217(6) 0.8146(2) 0.114(2) Uani 1 1 d .
H36A H 0.9496 1.1755 0.8389 0.171 Uiso 1 1 calc R
H36B H 0.8955 1.0726 0.8217 0.171 Uiso 1 1 calc R
H36C H 0.9435 1.1480 0.7809 0.171 Uiso 1 1 calc R
C33 C 1.1959(15) 0.9464(11) 0.7944(5) 0.253(7) Uiso 1 1 d .
H33A H 1.2206 0.9160 0.7625 0.304 Uiso 1 1 calc R
H33B H 1.1798 0.8914 0.8176 0.304 Uiso 1 1 calc R

loop_
_atom_site_aniso_label
_atom_site_aniso_U_11
_atom_site_aniso_U_22
_atom_site_aniso_U_33
_atom_site_aniso_U_23
_atom_site_aniso_U_13
_atom_site_aniso_U_12
Co1 0.0160(2) 0.0162(2) 0.01635(19) 0.00111(19) 0.00113(17) 0.0011(2)
Co2 0.0149(2) 0.0173(2) 0.01747(19) 0.0002(2) -0.00129(16) 0.0002(2)
O1W 0.0179(11) 0.0201(12) 0.0176(10) -0.0019(9) 0.0011(8) -0.0010(10)
O2 0.0341(13) 0.0224(12) 0.0255(11) -0.0066(12) -0.0047(10) 0.0112(13)
O3 0.0266(13) 0.0253(12) 0.0208(11) -0.0068(10) -0.0064(11) 0.0029(10)
O4 0.0196(11) 0.0350(14) 0.0282(11) 0.0168(11) -0.0024(10) -0.0004(11)
O5 0.0164(11) 0.0288(12) 0.0209(10) 0.0013(11) 0.0000(8) -0.0041(11)
O6 0.0197(11) 0.0250(12) 0.0291(11) 0.0018(11) 0.0053(9) 0.0003(13)
O7 0.0197(14) 0.0480(17) 0.0754(18) 0.0301(14) 0.0111(13) 0.0058(13)
O8 0.0271(16) 0.0464(17) 0.0575(16) -0.0277(14) 0.0064(13) -0.0118(13)
O9 0.0281(13) 0.0271(13) 0.0287(13) -0.0116(11) -0.0027(10) -0.0028(11)
O10 0.103(3) 0.055(2) 0.080(2) 0.0073(17) -0.053(2) 0.009(2)
O11 0.077(3) 0.119(4) 0.115(3) -0.053(3) 0.000(2) 0.013(3)
N1 0.0152(14) 0.0268(17) 0.0267(13) 0.0031(13) 0.0001(11) 0.0017(13)
N2 0.0259(16) 0.0260(17) 0.0256(14) -0.0055(12) -0.0070(13) -0.0020(13)
N3 0.0212(15) 0.0277(16) 0.0233(14) 0.0038(13) -0.0007(12) -0.0044(14)
N4 0.0266(17) 0.0222(14) 0.0177(13) -0.0026(11) -0.0012(12) 0.0006(13)
N5 0.095(3) 0.057(3) 0.073(3) 0.001(2) -0.040(3) 0.014(3)
N6 0.071(3) 0.046(2) 0.073(3) 0.006(2) -0.030(2) 0.003(2)
N7 0.074(3) 0.140(6) 0.092(3) -0.024(3) 0.007(3) 0.036(4)
N8 0.094(4) 0.108(4) 0.067(3) -0.031(3) -0.015(3) 0.017(4)
C1 0.0199(17) 0.0209(17) 0.0347(17) 0.0028(15) -0.0019(14) 0.0042(17)
C2 0.0222(16) 0.0259(16) 0.0384(18) 0.0061(17) 0.0012(14) -0.004(2)
C3 0.0190(18) 0.033(2) 0.0276(17) 0.0078(16) 0.0031(14) 0.0007(16)
C4 0.019(2) 0.033(2) 0.055(2) 0.0115(19) 0.0048(17) 0.0075(18)
C5 0.023(2) 0.0270(19) 0.048(2) 0.0084(17) 0.0023(18) -0.0056(18)
C6 0.0164(17) 0.0307(19) 0.0279(19) 0.0064(15) 0.0047(15) 0.0002(16)
C7 0.0182(19) 0.040(2) 0.0355(19) -0.0108(17) 0.0034(16) -0.0042(16)
C8 0.027(2) 0.035(2) 0.0335(19) -0.0154(17) 0.0012(16) -0.0011(18)
C9 0.0263(19) 0.0249(19) 0.0255(17) -0.0007(15) -0.0030(15) -0.0025(16)
C10 0.021(2) 0.043(2) 0.041(2) -0.0183(18) -0.0027(16) -0.0038(18)
C11 0.0206(18) 0.037(2) 0.0382(19) -0.0167(19) -0.0019(15) -0.0015(18)
C12 0.027(2) 0.0243(17) 0.0239(17) -0.0009(15) -0.0044(15) -0.0041(17)
C13 0.0196(18) 0.0194(17) 0.0218(17) -0.0042(14) 0.0042(14) -0.0018(15)
C14 0.0221(19) 0.0228(17) 0.0195(15) -0.0051(14) -0.0018(14) 0.0023(15)
C15 0.034(2) 0.0282(19) 0.0199(16) -0.0040(15) -0.0049(15) 0.0088(17)
C16 0.034(2) 0.0209(17) 0.0263(17) -0.0005(15) -0.0042(15) 0.0075(16)
C17 0.042(2) 0.029(2) 0.0199(18) -0.0040(16) -0.0096(16) 0.0087(18)
C18 0.036(2) 0.027(2) 0.028(2) -0.0038(17) -0.0043(17) 0.0118(18)
C19 0.0188(17) 0.0212(18) 0.0185(15) -0.0013(13) 0.0082(14) -0.0012(15)
C20 0.0215(18) 0.0229(18) 0.0249(17) 0.0089(15) 0.0003(14) -0.0022(15)
C21 0.042(3) 0.057(3) 0.032(2) 0.026(2) -0.0182(19) -0.024(2)
C22 0.041(3) 0.063(3) 0.041(2) 0.021(2) -0.0199(19) -0.029(2)
C23 0.032(2) 0.037(2) 0.0205(17) 0.0068(16) -0.0018(15) -0.0096(18)
C24 0.0243(19) 0.032(2) 0.0307(18) 0.0056(16) -0.0081(15) -0.0118(17)
C25 0.077(3) 0.035(2) 0.074(3) 0.004(3) -0.034(3) -0.001(3)
C26 0.098(5) 0.061(4) 0.120(4) 0.012(4) -0.051(4) 0.022(3)
C27 0.079(4) 0.064(3) 0.082(3) 0.013(3) -0.038(3) -0.008(3)
C28 0.075(4) 0.063(4) 0.071(3) 0.009(3) -0.033(3) -0.003(3)
C29 0.126(5) 0.073(4) 0.082(4) -0.004(3) -0.032(4) 0.005(4)
C30 0.077(4) 0.073(4) 0.091(4) 0.013(3) -0.010(3) 0.000(3)
C31 0.069(4) 0.087(4) 0.060(3) -0.008(3) 0.015(3) 0.014(3)
C32 0.173(9) 0.163(8) 0.130(6) -0.076(6) -0.014(6) -0.029(7)
C34 0.141(9) 0.176(10) 0.315(13) -0.084(10) 0.064(9) 0.069(8)
C35 0.068(5) 0.243(11) 0.183(8) -0.072(8) 0.003(5) 0.015(6)
C36 0.079(5) 0.168(7) 0.095(4) -0.003(5) -0.024(4) 0.011(5)

loop_
_atom_type_symbol
_atom_type_description
_atom_type_scat_dispersion_real
_atom_type_scat_dispersion_imag
_atom_type_scat_source
C C 0.0033 0.0016 'International Tables Vol C Tables 4.2.6.8 and 6.1.1.4'
H H 0.0000 0.0000 'International Tables Vol C Tables 4.2.6.8 and 6.1.1.4'
N N 0.0061 0.0033 'International Tables Vol C Tables 4.2.6.8 and 6.1.1.4'
O O 0.0106 0.0060 'International Tables Vol C Tables 4.2.6.8 and 6.1.1.4'
Co Co 0.3494 0.9721 'International Tables Vol C Tables 4.2.6.8 and 6.1.1.4'

loop_
_geom_angle_atom_site_label_1
_geom_angle_atom_site_label_2
_geom_angle_atom_site_label_3
_geom_angle
_geom_angle_site_symmetry_1
_geom_angle_site_symmetry_3
O2 Co1 O9 178.69(10) . 3_467
O2 Co1 O4 90.81(9) . .
O9 Co1 O4 90.50(9) 3_467 .
O2 Co1 N4 90.09(9) . 4_656
O9 Co1 N4 88.62(9) 3_467 4_656
O4 Co1 N4 173.62(9) . 4_656
O2 Co1 N1 92.44(10) . .
O9 Co1 N1 87.83(10) 3_467 .
O4 Co1 N1 83.72(9) . .
N4 Co1 N1 89.93(10) 4_656 .
O2 Co1 O1W 88.86(8) . .
O9 Co1 O1W 90.92(8) 3_467 .
O4 Co1 O1W 94.15(8) . .
N4 Co1 O1W 92.18(9) 4_656 .
N1 Co1 O1W 177.52(8) . .
O5 Co2 O6 176.14(8) . 1_655
O5 Co2 O3 95.08(8) . .
O6 Co2 O3 88.64(8) 1_655 .
O5 Co2 N3 90.29(9) . 3_557
O6 Co2 N3 88.56(9) 1_655 3_557
O3 Co2 N3 91.85(9) . 3_557
O5 Co2 O1W 90.12(8) . .
O6 Co2 O1W 90.87(8) 1_655 .
O3 Co2 O1W 90.59(8) . .
N3 Co2 O1W 177.48(9) 3_557 .
O5 Co2 N2 87.49(9) . .
O6 Co2 N2 88.81(9) 1_655 .
O3 Co2 N2 177.04(10) . .
N3 Co2 N2 89.60(10) 3_557 .
O1W Co2 N2 87.93(9) . .
Co2 O1W Co1 113.26(9) . .
Co2 O1W H13A 108.9 . .
Co1 O1W H13A 108.9 . .
Co2 O1W H13B 108.9 . .
Co1 O1W H13B 108.9 . .
H13A O1W H13B 107.7 . .
C13 O2 Co1 132.34(19) . .
C13 O3 Co2 134.5(2) . .
C19 O4 Co1 136.1(2) . .
C19 O5 Co2 125.79(18) . .
C6 O6 Co2 127.3(2) . 1_455
C12 O9 Co1 129.0(2) . 3_567
C5 N1 C1 117.6(3) . .
C5 N1 Co1 120.1(2) . .
C1 N1 Co1 120.9(2) . .
C7 N2 C11 117.0(3) . .
C7 N2 Co2 121.0(2) . .
C11 N2 Co2 121.4(2) . .
C23 N3 C22 116.2(3) . .
C23 N3 Co2 123.3(2) . 3_457
C22 N3 Co2 120.2(2) . 3_457
C17 N4 C16 116.2(3) . .
C17 N4 Co1 123.2(2) . 4_646
C16 N4 Co1 120.4(2) . 4_646
C25 N5 C26 124.2(4) . .
C25 N5 C29 118.3(4) . .
C26 N5 C29 117.0(4) . .
C25 N6 C30 117.7(4) . .
C25 N6 C28 122.7(4) . .
C30 N6 C28 118.0(4) . .
C31 N7 C34 123.5(7) . .
C31 N7 C35 117.9(6) . .
C34 N7 C35 118.6(7) . .
C31 N8 C36 118.4(5) . .
C31 N8 C32 122.2(6) . .
C36 N8 C32 118.5(6) . .
N1 C1 C2 123.1(3) . .
N1 C1 H1A 118.5 . .
C2 C1 H1A 118.5 . .
C3 C2 C1 118.9(3) . .
C3 C2 H2A 120.5 . .
C1 C2 H2A 120.5 . .
C4 C3 C2 118.3(3) . .
C4 C3 C6 119.5(3) . .
C2 C3 C6 122.1(3) . .
C3 C4 C5 119.0(3) . .
C3 C4 H4A 120.5 . .
C5 C4 H4A 120.5 . .
N1 C5 C4 122.9(3) . .
N1 C5 H5A 118.6 . .
C4 C5 H5A 118.6 . .
O7 C6 O6 126.8(3) . .
O7 C6 C3 117.9(3) . .
O6 C6 C3 115.2(3) . .
N2 C7 C8 123.1(3) . .
N2 C7 H7A 118.4 . .
C8 C7 H7A 118.4 . .
C9 C8 C7 119.7(3) . .
C9 C8 H8A 120.1 . .
C7 C8 H8A 120.1 . .
C10 C9 C8 117.2(3) . .
C10 C9 C12 120.4(3) . .
C8 C9 C12 122.5(3) . .
C9 C10 C11 119.8(3) . .
C9 C10 H10A 120.1 . .
C11 C10 H10A 120.1 . .
N2 C11 C10 123.0(3) . .
N2 C11 H11A 118.5 . .
C10 C11 H11A 118.5 . .
O8 C12 O9 126.3(3) . .
O8 C12 C9 117.1(3) . .
O9 C12 C9 116.6(3) . .
O2 C13 O3 128.3(3) . .
O2 C13 C14 114.8(3) . .
O3 C13 C14 117.0(3) . .
C15 C14 C18 117.6(3) . .
C15 C14 C13 122.3(3) . .
C18 C14 C13 120.1(3) . .
C16 C15 C14 119.4(3) . .
C16 C15 H15A 120.3 . .
C14 C15 H15A 120.3 . .
N4 C16 C15 123.6(3) . .
N4 C16 H16A 118.2 . .
C15 C16 H16A 118.2 . .
N4 C17 C18 124.6(3) . .
N4 C17 H17A 117.7 . .
C18 C17 H17A 117.7 . .
C17 C18 C14 118.6(3) . .
C17 C18 H18A 120.7 . .
C14 C18 H18A 120.7 . .
O4 C19 O5 127.2(3) . .
O4 C19 C20 117.5(3) . .
O5 C19 C20 115.3(3) . .
C24 C20 C21 117.2(3) . .
C24 C20 C19 122.8(3) . .
C21 C20 C19 119.9(3) . .
C22 C21 C20 119.6(3) . .
C22 C21 H21A 120.2 . .
C20 C21 H21A 120.2 . .
N3 C22 C21 123.4(3) . .
N3 C22 H22A 118.3 . .
C21 C22 H22A 118.3 . .
N3 C23 C24 123.7(3) . .
N3 C23 H23A 118.2 . .
C24 C23 H23A 118.2 . .
C23 C24 C20 119.8(3) . .
C23 C24 H24A 120.1 . .
C20 C24 H24A 120.1 . .
O10 C25 N6 121.1(5) . .
O10 C25 N5 121.8(5) . .
N6 C25 N5 117.2(4) . .
N5 C26 C27 111.8(4) . .
N5 C26 H26A 109.3 . .
C27 C26 H26A 109.3 . .
N5 C26 H26B 109.3 . .
C27 C26 H26B 109.3 . .
H26A C26 H26B 107.9 . .
C28 C27 C26 109.3(4) . .
C28 C27 H27A 109.8 . .
C26 C27 H27A 109.8 . .
C28 C27 H27B 109.8 . .
C26 C27 H27B 109.8 . .
H27A C27 H27B 108.3 . .
N6 C28 C27 109.6(4) . .
N6 C28 H28A 109.8 . .
C27 C28 H28A 109.8 . .
N6 C28 H28B 109.8 . .
C27 C28 H28B 109.8 . .
H28A C28 H28B 108.2 . .
N5 C29 H29A 109.5 . .
N5 C29 H29B 109.5 . .
H29A C29 H29B 109.5 . .
N5 C29 H29C 109.5 . .
H29A C29 H29C 109.5 . .
H29B C29 H29C 109.5 . .
N6 C30 H30A 109.5 . .
N6 C30 H30B 109.5 . .
H30A C30 H30B 109.5 . .
N6 C30 H30C 109.5 . .
H30A C30 H30C 109.5 . .
H30B C30 H30C 109.5 . .
O11 C31 N7 121.4(6) . .
O11 C31 N8 120.5(5) . .
N7 C31 N8 118.1(5) . .
C33 C32 N8 114.3(9) . .
C33 C32 H32A 108.7 . .
N8 C32 H32A 108.7 . .
C33 C32 H32B 108.7 . .
N8 C32 H32B 108.7 . .
H32A C32 H32B 107.6 . .
C33 C34 N7 112.0(9) . .
C33 C34 H34A 109.2 . .
N7 C34 H34A 109.2 . .
C33 C34 H34B 109.2 . .
N7 C34 H34B 109.2 . .
H34A C34 H34B 107.9 . .
N7 C35 H35A 109.5 . .
N7 C35 H35B 109.5 . .
H35A C35 H35B 109.5 . .
N7 C35 H35C 109.5 . .
H35A C35 H35C 109.5 . .
H35B C35 H35C 109.5 . .
N8 C36 H36A 109.5 . .
N8 C36 H36B 109.5 . .
H36A C36 H36B 109.5 . .
N8 C36 H36C 109.5 . .
H36A C36 H36C 109.5 . .
H36B C36 H36C 109.5 . .
C32 C33 C34 123.7(13) . .
C32 C33 H33A 106.4 . .
C34 C33 H33A 106.4 . .
C32 C33 H33B 106.4 . .
C34 C33 H33B 106.4 . .
H33A C33 H33B 106.5 . .

loop_
_geom_bond_atom_site_label_1
_geom_bond_atom_site_label_2
_geom_bond_distance
_geom_bond_site_symmetry_2
Co1 O2 2.022(2) .
Co1 O9 2.085(2) 3_467
Co1 O4 2.095(2) .
Co1 N4 2.147(2) 4_656
Co1 N1 2.172(3) .
Co1 O1W 2.1970(19) .
Co2 O5 2.0524(19) .
Co2 O6 2.073(2) 1_655
Co2 O3 2.098(2) .
Co2 N3 2.144(3) 3_557
Co2 O1W 2.184(2) .
Co2 N2 2.218(3) .
O1W H13A 0.9700 .
O1W H13B 0.9700 .
O2 C13 1.251(4) .
O3 C13 1.252(3) .
O4 C19 1.233(4) .
O5 C19 1.265(4) .
O6 C6 1.249(4) .
O6 Co2 2.073(2) 1_455
O7 C6 1.237(4) .
O8 C12 1.236(4) .
O9 C12 1.255(4) .
O9 Co1 2.085(2) 3_567
O10 C25 1.222(5) .
O11 C31 1.235(6) .
N1 C5 1.326(4) .
N1 C1 1.329(4) .
N2 C7 1.330(4) .
N2 C11 1.336(4) .
N3 C23 1.329(4) .
N3 C22 1.344(4) .
N3 Co2 2.144(3) 3_457
N4 C17 1.331(4) .
N4 C16 1.344(4) .
N4 Co1 2.147(2) 4_646
N5 C25 1.351(6) .
N5 C26 1.455(6) .
N5 C29 1.455(6) .
N6 C25 1.346(6) .
N6 C30 1.431(6) .
N6 C28 1.445(5) .
N7 C31 1.346(7) .
N7 C34 1.451(10) .
N7 C35 1.463(8) .
N8 C31 1.367(7) .
N8 C36 1.445(7) .
N8 C32 1.448(8) .
C1 C2 1.387(4) .
C1 H1A 0.9300 .
C2 C3 1.375(5) .
C2 H2A 0.9300 .
C3 C4 1.374(5) .
C3 C6 1.533(4) .
C4 C5 1.392(5) .
C4 H4A 0.9300 .
C5 H5A 0.9300 .
C7 C8 1.384(5) .
C7 H7A 0.9300 .
C8 C9 1.378(5) .
C8 H8A 0.9300 .
C9 C10 1.378(5) .
C9 C12 1.509(5) .
C10 C11 1.380(5) .
C10 H10A 0.9300 .
C11 H11A 0.9300 .
C13 C14 1.511(4) .
C14 C15 1.382(4) .
C14 C18 1.394(4) .
C15 C16 1.376(4) .
C15 H15A 0.9300 .
C16 H16A 0.9300 .
C17 C18 1.373(4) .
C17 H17A 0.9300 .
C18 H18A 0.9300 .
C19 C20 1.513(4) .
C20 C24 1.375(4) .
C20 C21 1.376(5) .
C21 C22 1.373(5) .
C21 H21A 0.9300 .
C22 H22A 0.9300 .
C23 C24 1.372(5) .
C23 H23A 0.9300 .
C24 H24A 0.9300 .
C26 C27 1.506(7) .
C26 H26A 0.9700 .
C26 H26B 0.9700 .
C27 C28 1.477(7) .
C27 H27A 0.9700 .
C27 H27B 0.9700 .
C28 H28A 0.9700 .
C28 H28B 0.9700 .
C29 H29A 0.9600 .
C29 H29B 0.9600 .
C29 H29C 0.9600 .
C30 H30A 0.9600 .
C30 H30B 0.9600 .
C30 H30C 0.9600 .
C32 C33 1.326(15) .
C32 H32A 0.9700 .
C32 H32B 0.9700 .
C34 C33 1.425(15) .
C34 H34A 0.9700 .
C34 H34B 0.9700 .
C35 H35A 0.9600 .
C35 H35B 0.9600 .
C35 H35C 0.9600 .
C36 H36A 0.9600 .
C36 H36B 0.9600 .
C36 H36C 0.9600 .
C33 H33A 0.9700 .
C33 H33B 0.9700 .
